data_7219480
loop_
_publ_author_name
'Cao, Xinyu'
'Li, Ling'
'Li, Changxia'
'Lv, Lei'
'Huang, Rudan'

_publ_section_title
;
 Functionalities and architectures of coordination polymers with
 multi-dimensionalities via transition metal--dicarboxylate ligands
;
_journal_issue 11
_journal_name_full CrystEngComm
_journal_page_first 2398
_journal_paper_doi 10.1039/C5CE00085H
_journal_volume 17
_journal_year 2015
_chemical_formula_sum 'C38 H24 N2 O10 Zn2'
_chemical_formula_weight 799.33
_chemical_name_systematic
; 
 ? 
;
_space_group_IT_number 14
_symmetry_cell_setting monoclinic
_symmetry_space_group_name_Hall '-P 2yn'
_symmetry_space_group_name_H-M 'P 1 21/n 1'
_atom_sites_solution_hydrogens geom
_atom_sites_solution_primary direct
_atom_sites_solution_secondary difmap
_audit_creation_method SHELXL-97
_audit_update_record
;
2013-11-12 deposited with the CCDC.
2015-02-03 downloaded from the CCDC.
;
_cell_angle_alpha 90.00
_cell_angle_beta 95.0940(10)
_cell_angle_gamma 90.00
_cell_formula_units_Z 2
_cell_length_a 8.3355(7)
_cell_length_b 10.7168(9)
_cell_length_c 19.0538(18)
_cell_measurement_temperature 298(2)
_cell_volume 1695.4(3)
_computing_structure_refinement 'SHELXL-97 (Sheldrick, 2008)'
_computing_structure_solution 'SHELXS-97 (Sheldrick, 2008)'
_diffrn_ambient_temperature 298(2)
_diffrn_measured_fraction_theta_full 0.997
_diffrn_measured_fraction_theta_max 0.997
_diffrn_radiation_monochromator graphite
_diffrn_radiation_source 'fine-focus sealed tube'
_diffrn_radiation_type MoK\a
_diffrn_radiation_wavelength 0.71073
_diffrn_reflns_av_R_equivalents 0.0657
_diffrn_reflns_av_sigmaI/netI 0.0885
_diffrn_reflns_limit_h_max 9
_diffrn_reflns_limit_h_min -9
_diffrn_reflns_limit_k_max 10
_diffrn_reflns_limit_k_min -12
_diffrn_reflns_limit_l_max 22
_diffrn_reflns_limit_l_min -17
_diffrn_reflns_number 7671
_diffrn_reflns_theta_full 25.00
_diffrn_reflns_theta_max 25.00
_diffrn_reflns_theta_min 2.59
_exptl_absorpt_coefficient_mu 1.479
_exptl_absorpt_correction_T_max 0.8909
_exptl_absorpt_correction_T_min 0.8086
_exptl_crystal_density_diffrn 1.566
_exptl_crystal_density_method 'not measured'
_exptl_crystal_F_000 812
_exptl_crystal_size_max 0.15
_exptl_crystal_size_mid 0.10
_exptl_crystal_size_min 0.08
_refine_diff_density_max 0.458
_refine_diff_density_min -0.293
_refine_diff_density_rms 0.064
_refine_ls_extinction_method none
_refine_ls_goodness_of_fit_ref 0.879
_refine_ls_hydrogen_treatment mixed
_refine_ls_matrix_type full
_refine_ls_number_parameters 235
_refine_ls_number_reflns 2967
_refine_ls_number_restraints 0
_refine_ls_restrained_S_all 0.879
_refine_ls_R_factor_all 0.0869
_refine_ls_R_factor_gt 0.0425
_refine_ls_shift/su_max 0.000
_refine_ls_shift/su_mean 0.000
_refine_ls_structure_factor_coef Fsqd
_refine_ls_weighting_details 'calc w=1/[\s^2^(Fo^2^)+(0.0243P)^2^+0.0000P] where P=(Fo^2^+2Fc^2^)/3'
_refine_ls_weighting_scheme calc
_refine_ls_wR_factor_gt 0.0729
_refine_ls_wR_factor_ref 0.0846
_reflns_number_gt 1747
_reflns_number_total 2967
_reflns_threshold_expression >2sigma(I)
_cod_data_source_file c5ce00085h2.cif
_cod_data_source_block 121123e
_cod_depositor_comments
;
The following automatic conversions were performed:

'_symmetry_cell_setting' value 'Monoclinic' changed to 'monoclinic'
according to
/usr/data/users/saulius/crontab/automatic-downloads/rss-feeds/RSC/lib/dictionaries/cif_core.dic
dictionary named 'cif_core.dic' version 2.4.2 from 2011-04-26.

Automatic conversion script
Id: cif_fix_values 3008 2015-01-20 13:52:24Z robertas 

 Adding full bibliography for 7219480--7219481.cif.
;
_cod_original_sg_symbol_H-M P2(1)/n
_cod_database_code 7219480

loop_
_symmetry_equiv_pos_as_xyz
'x, y, z'
'-x+1/2, y+1/2, -z+1/2'
'-x, -y, -z'
'x-1/2, -y-1/2, z-1/2'

loop_
_atom_site_label
_atom_site_type_symbol
_atom_site_fract_x
_atom_site_fract_y
_atom_site_fract_z
_atom_site_U_iso_or_equiv
_atom_site_adp_type
_atom_site_occupancy
_atom_site_symmetry_multiplicity
_atom_site_calc_flag
_atom_site_refinement_flags
Zn1 Zn 0.46755(5) -0.14097(4) 0.04881(3) 0.04676(18) Uani 1 1 d .
N1 N 0.3052(3) -0.2792(3) 0.04036(16) 0.0420(8) Uani 1 1 d .
O1 O 0.3037(3) -0.0076(3) 0.04309(15) 0.0596(8) Uani 1 1 d .
O2 O 0.4274(3) 0.1724(3) 0.03689(14) 0.0571(8) Uani 1 1 d .
O3 O 0.6064(3) -0.0944(3) 0.13117(14) 0.0584(8) Uani 1 1 d .
O4 O 0.6777(3) -0.2866(3) 0.11123(15) 0.0657(9) Uani 1 1 d .
O5 O 0.3296(4) 0.3508(3) 0.12722(14) 0.0593(8) Uani 1 1 d .
C1 C 0.3152(4) 0.1076(4) 0.0549(2) 0.0443(11) Uani 1 1 d .
C2 C 0.1812(4) 0.1651(4) 0.0899(2) 0.0433(11) Uani 1 1 d .
C3 C 0.1931(5) 0.2775(4) 0.1249(2) 0.0507(11) Uani 1 1 d .
C4 C 0.0634(7) 0.3250(5) 0.1553(2) 0.0812(17) Uani 1 1 d .
H4 H 0.0726 0.4000 0.1799 0.097 Uiso 1 1 calc R
C5 C -0.0813(7) 0.2611(7) 0.1493(3) 0.0910(19) Uani 1 1 d .
H5 H -0.1698 0.2944 0.1692 0.109 Uiso 1 1 calc R
C6 C -0.0957(5) 0.1506(6) 0.1147(3) 0.0716(15) Uani 1 1 d .
H6 H -0.1932 0.1079 0.1105 0.086 Uiso 1 1 calc R
C7 C 0.0354(4) 0.1036(4) 0.0863(2) 0.0561(12) Uani 1 1 d .
H7 H 0.0264 0.0269 0.0634 0.067 Uiso 1 1 calc R
C8 C 0.6947(5) -0.1895(5) 0.1458(2) 0.0504(12) Uani 1 1 d .
C9 C 0.6775(5) 0.3209(4) 0.2949(2) 0.0440(10) Uani 1 1 d .
C10 C 0.5799(5) 0.2219(4) 0.2774(2) 0.0534(11) Uani 1 1 d .
H10 H 0.5936 0.1483 0.3030 0.064 Uiso 1 1 calc R
C11 C 0.4613(5) 0.2283(4) 0.2224(2) 0.0547(11) Uani 1 1 d .
H11 H 0.3947 0.1602 0.2113 0.066 Uiso 1 1 calc R
C12 C 0.4430(5) 0.3368(4) 0.1842(2) 0.0473(11) Uani 1 1 d .
C13 C 0.5412(5) 0.4371(4) 0.2004(2) 0.0525(11) Uani 1 1 d .
H13 H 0.5292 0.5101 0.1740 0.063 Uiso 1 1 calc R
C14 C 0.6577(5) 0.4289(4) 0.2560(2) 0.0516(11) Uani 1 1 d .
H14 H 0.7238 0.4972 0.2675 0.062 Uiso 1 1 calc R
C15 C 0.1616(4) -0.2671(4) 0.0638(2) 0.0515(11) Uani 1 1 d .
H15 H 0.1425 -0.1985 0.0917 0.062 Uiso 1 1 calc R
C16 C 0.0396(4) -0.3512(4) 0.0487(2) 0.0473(11) Uani 1 1 d .
H16 H -0.0606 -0.3382 0.0654 0.057 Uiso 1 1 calc R
C17 C 0.0657(4) -0.4549(4) 0.0089(2) 0.0396(10) Uani 1 1 d .
C18 C 0.2172(4) -0.4690(4) -0.0122(2) 0.0514(11) Uani 1 1 d .
H18 H 0.2425 -0.5392 -0.0377 0.062 Uiso 1 1 calc R
C19 C 0.3311(4) -0.3799(4) 0.0041(2) 0.0508(12) Uani 1 1 d .
H19 H 0.4329 -0.3912 -0.0113 0.061 Uiso 1 1 calc R

loop_
_atom_site_aniso_label
_atom_site_aniso_U_11
_atom_site_aniso_U_22
_atom_site_aniso_U_33
_atom_site_aniso_U_23
_atom_site_aniso_U_13
_atom_site_aniso_U_12
Zn1 0.0379(3) 0.0400(3) 0.0632(3) -0.0066(3) 0.0088(2) -0.0098(2)
N1 0.0296(17) 0.042(2) 0.055(2) -0.0006(18) 0.0049(17) -0.0095(15)
O1 0.0389(16) 0.046(2) 0.094(2) -0.0107(18) 0.0071(16) -0.0030(14)
O2 0.0529(17) 0.054(2) 0.068(2) -0.0133(16) 0.0236(16) -0.0159(14)
O3 0.0532(17) 0.053(2) 0.067(2) -0.0021(16) -0.0060(16) 0.0029(15)
O4 0.0581(19) 0.063(2) 0.074(2) -0.0166(18) -0.0059(17) -0.0010(17)
O5 0.084(2) 0.0427(19) 0.0483(18) -0.0002(15) -0.0117(16) -0.0054(17)
C1 0.036(2) 0.052(3) 0.043(3) -0.006(2) -0.009(2) -0.002(2)
C2 0.038(2) 0.054(3) 0.038(2) 0.001(2) 0.000(2) 0.002(2)
C3 0.057(3) 0.053(3) 0.042(3) 0.006(2) 0.003(2) 0.010(2)
C4 0.104(4) 0.086(5) 0.055(3) -0.010(3) 0.015(3) 0.035(4)
C5 0.078(4) 0.125(6) 0.075(4) 0.009(4) 0.034(4) 0.031(4)
C6 0.044(3) 0.103(5) 0.069(4) 0.019(3) 0.013(3) 0.004(3)
C7 0.040(2) 0.072(4) 0.057(3) 0.011(2) 0.008(2) -0.003(2)
C8 0.044(3) 0.055(3) 0.054(3) 0.004(3) 0.014(2) -0.008(2)
C9 0.046(2) 0.046(3) 0.040(3) 0.002(2) 0.006(2) 0.007(2)
C10 0.064(3) 0.040(3) 0.056(3) 0.011(2) 0.004(3) 0.005(2)
C11 0.068(3) 0.041(3) 0.054(3) 0.002(2) -0.006(2) -0.004(2)
C12 0.058(3) 0.043(3) 0.040(3) -0.004(2) -0.002(2) 0.004(2)
C13 0.072(3) 0.037(3) 0.047(3) 0.002(2) -0.004(2) 0.003(2)
C14 0.056(3) 0.040(3) 0.058(3) -0.007(2) 0.005(2) -0.007(2)
C15 0.045(2) 0.046(3) 0.064(3) -0.020(2) 0.010(2) -0.012(2)
C16 0.035(2) 0.049(3) 0.059(3) -0.009(2) 0.017(2) -0.015(2)
C17 0.036(2) 0.036(3) 0.046(3) 0.001(2) 0.000(2) -0.0090(18)
C18 0.038(2) 0.037(3) 0.078(3) -0.014(2) 0.004(2) -0.005(2)
C19 0.030(2) 0.042(3) 0.081(3) -0.012(2) 0.011(2) -0.004(2)

loop_
_atom_type_symbol
_atom_type_description
_atom_type_scat_dispersion_real
_atom_type_scat_dispersion_imag
_atom_type_scat_source
C C 0.0033 0.0016 'International Tables Vol C Tables 4.2.6.8 and 6.1.1.4'
H H 0.0000 0.0000 'International Tables Vol C Tables 4.2.6.8 and 6.1.1.4'
N N 0.0061 0.0033 'International Tables Vol C Tables 4.2.6.8 and 6.1.1.4'
O O 0.0106 0.0060 'International Tables Vol C Tables 4.2.6.8 and 6.1.1.4'
Zn Zn 0.2839 1.4301 'International Tables Vol C Tables 4.2.6.8 and 6.1.1.4'

loop_
_geom_angle_atom_site_label_1
_geom_angle_atom_site_label_2
_geom_angle_atom_site_label_3
_geom_angle
_geom_angle_site_symmetry_1
_geom_angle_site_symmetry_3
O3 Zn1 O2 116.36(11) . 3_655
O3 Zn1 O1 102.68(12) . .
O2 Zn1 O1 116.05(12) 3_655 .
O3 Zn1 N1 127.48(12) . .
O2 Zn1 N1 98.93(12) 3_655 .
O1 Zn1 N1 94.13(12) . .
O3 Zn1 O4 56.22(11) . .
O2 Zn1 O4 86.79(11) 3_655 .
O1 Zn1 O4 155.41(11) . .
N1 Zn1 O4 90.92(11) . .
C19 N1 C15 117.1(3) . .
C19 N1 Zn1 120.7(2) . .
C15 N1 Zn1 121.8(3) . .
C1 O1 Zn1 131.3(3) . .
C1 O2 Zn1 122.8(3) . 3_655
C8 O3 Zn1 105.3(3) . .
C8 O4 Zn1 77.0(3) . .
C3 O5 C12 117.8(3) . .
O2 C1 O1 123.4(4) . .
O2 C1 C2 120.6(4) . .
O1 C1 C2 116.0(4) . .
C3 C2 C7 117.9(4) . .
C3 C2 C1 123.8(4) . .
C7 C2 C1 118.3(4) . .
C4 C3 C2 120.3(4) . .
C4 C3 O5 117.1(5) . .
C2 C3 O5 122.5(4) . .
C3 C4 C5 119.8(5) . .
C3 C4 H4 120.1 . .
C5 C4 H4 120.1 . .
C6 C5 C4 120.8(5) . .
C6 C5 H5 119.6 . .
C4 C5 H5 119.6 . .
C5 C6 C7 118.6(5) . .
C5 C6 H6 120.7 . .
C7 C6 H6 120.7 . .
C6 C7 C2 122.7(5) . .
C6 C7 H7 118.7 . .
C2 C7 H7 118.7 . .
O4 C8 O3 121.4(4) . .
O4 C8 C9 120.7(4) . 2_645
O3 C8 C9 117.9(4) . 2_645
C10 C9 C14 118.9(4) . .
C10 C9 C8 120.1(4) . 2_655
C14 C9 C8 121.0(4) . 2_655
C9 C10 C11 121.4(4) . .
C9 C10 H10 119.3 . .
C11 C10 H10 119.3 . .
C10 C11 C12 118.9(4) . .
C10 C11 H11 120.5 . .
C12 C11 H11 120.5 . .
C13 C12 C11 120.7(4) . .
C13 C12 O5 116.4(4) . .
C11 C12 O5 122.9(4) . .
C12 C13 C14 119.3(4) . .
C12 C13 H13 120.3 . .
C14 C13 H13 120.3 . .
C9 C14 C13 120.8(4) . .
C9 C14 H14 119.6 . .
C13 C14 H14 119.6 . .
N1 C15 C16 122.9(4) . .
N1 C15 H15 118.5 . .
C16 C15 H15 118.5 . .
C17 C16 C15 119.7(3) . .
C17 C16 H16 120.1 . .
C15 C16 H16 120.1 . .
C18 C17 C16 116.6(3) . .
C18 C17 C17 123.0(4) . 3_545
C16 C17 C17 120.4(4) . 3_545
C19 C18 C17 119.9(4) . .
C19 C18 H18 120.0 . .
C17 C18 H18 120.0 . .
N1 C19 C18 123.6(3) . .
N1 C19 H19 118.2 . .
C18 C19 H19 118.2 . .

loop_
_geom_bond_atom_site_label_1
_geom_bond_atom_site_label_2
_geom_bond_distance
_geom_bond_site_symmetry_2
Zn1 O3 1.931(3) .
Zn1 O2 1.950(3) 3_655
Zn1 O1 1.974(3) .
Zn1 N1 2.004(3) .
Zn1 O4 2.559(3) .
N1 C19 1.309(5) .
N1 C15 1.320(4) .
O1 C1 1.256(4) .
O2 C1 1.238(4) .
O2 Zn1 1.950(3) 3_655
O3 C8 1.274(5) .
O4 C8 1.233(5) .
O5 C3 1.380(5) .
O5 C12 1.383(4) .
C1 C2 1.485(5) .
C2 C3 1.377(5) .
C2 C7 1.379(5) .
C3 C4 1.369(6) .
C4 C5 1.383(7) .
C4 H4 0.9300 .
C5 C6 1.356(7) .
C5 H5 0.9300 .
C6 C7 1.358(5) .
C6 H6 0.9300 .
C7 H7 0.9300 .
C8 C9 1.486(5) 2_645
C9 C10 1.361(5) .
C9 C14 1.377(5) .
C9 C8 1.486(5) 2_655
C10 C11 1.376(5) .
C10 H10 0.9300 .
C11 C12 1.373(5) .
C11 H11 0.9300 .
C12 C13 1.370(5) .
C13 C14 1.375(5) .
C13 H13 0.9300 .
C14 H14 0.9300 .
C15 C16 1.370(5) .
C15 H15 0.9300 .
C16 C17 1.373(5) .
C16 H16 0.9300 .
C17 C18 1.367(5) .
C17 C17 1.478(7) 3_545
C18 C19 1.363(5) .
C18 H18 0.9300 .
C19 H19 0.9300 .

loop_
_geom_torsion_atom_site_label_1
_geom_torsion_atom_site_label_2
_geom_torsion_atom_site_label_3
_geom_torsion_atom_site_label_4
_geom_torsion
_geom_torsion_site_symmetry_1
_geom_torsion_site_symmetry_4
O3 Zn1 N1 C19 -108.5(3) . .
O2 Zn1 N1 C19 24.9(3) 3_655 .
O1 Zn1 N1 C19 142.1(3) . .
O4 Zn1 N1 C19 -62.0(3) . .
O3 Zn1 N1 C15 79.4(3) . .
O2 Zn1 N1 C15 -147.2(3) 3_655 .
O1 Zn1 N1 C15 -30.0(3) . .
O4 Zn1 N1 C15 125.9(3) . .
O3 Zn1 O1 C1 38.4(4) . .
O2 Zn1 O1 C1 -89.7(4) 3_655 .
N1 Zn1 O1 C1 168.3(4) . .
O4 Zn1 O1 C1 66.9(5) . .
O2 Zn1 O3 C8 -65.0(3) 3_655 .
O1 Zn1 O3 C8 167.2(2) . .
N1 Zn1 O3 C8 61.8(3) . .
O4 Zn1 O3 C8 1.0(2) . .
O3 Zn1 O4 C8 -1.0(2) . .
O2 Zn1 O4 C8 123.9(2) 3_655 .
O1 Zn1 O4 C8 -35.2(4) . .
N1 Zn1 O4 C8 -137.2(2) . .
Zn1 O2 C1 O1 33.7(6) 3_655 .
Zn1 O2 C1 C2 -143.9(3) 3_655 .
Zn1 O1 C1 O2 40.5(6) . .
Zn1 O1 C1 C2 -141.8(3) . .
O2 C1 C2 C3 -21.9(6) . .
O1 C1 C2 C3 160.3(4) . .
O2 C1 C2 C7 156.9(4) . .
O1 C1 C2 C7 -20.8(5) . .
C7 C2 C3 C4 0.5(6) . .
C1 C2 C3 C4 179.3(4) . .
C7 C2 C3 O5 -175.2(3) . .
C1 C2 C3 O5 3.7(6) . .
C12 O5 C3 C4 90.4(5) . .
C12 O5 C3 C2 -93.8(5) . .
C2 C3 C4 C5 -1.6(7) . .
O5 C3 C4 C5 174.3(4) . .
C3 C4 C5 C6 1.2(8) . .
C4 C5 C6 C7 0.3(8) . .
C5 C6 C7 C2 -1.4(7) . .
C3 C2 C7 C6 1.1(6) . .
C1 C2 C7 C6 -177.8(4) . .
Zn1 O4 C8 O3 1.5(3) . .
Zn1 O4 C8 C9 -176.8(4) . 2_645
Zn1 O3 C8 O4 -2.1(5) . .
Zn1 O3 C8 C9 176.4(3) . 2_645
C14 C9 C10 C11 -0.8(6) . .
C8 C9 C10 C11 -179.5(3) 2_655 .
C9 C10 C11 C12 0.7(6) . .
C10 C11 C12 C13 0.1(6) . .
C10 C11 C12 O5 178.5(3) . .
C3 O5 C12 C13 -155.5(4) . .
C3 O5 C12 C11 26.1(6) . .
C11 C12 C13 C14 -0.9(6) . .
O5 C12 C13 C14 -179.3(3) . .
C10 C9 C14 C13 0.1(6) . .
C8 C9 C14 C13 178.7(3) 2_655 .
C12 C13 C14 C9 0.8(6) . .
C19 N1 C15 C16 -3.3(6) . .
Zn1 N1 C15 C16 169.1(3) . .
N1 C15 C16 C17 1.5(6) . .
C15 C16 C17 C18 1.5(6) . .
C15 C16 C17 C17 -178.7(4) . 3_545
C16 C17 C18 C19 -2.5(6) . .
C17 C17 C18 C19 177.7(4) 3_545 .
C15 N1 C19 C18 2.2(6) . .
Zn1 N1 C19 C18 -170.3(3) . .
C17 C18 C19 N1 0.7(7) . .
